data_4349100
loop_
_publ_author_name
'Haas, Ruth M.'
'Arshad, Muhammad'
'Anthony, James'
'Altmann, Philipp J.'
'P\"othig, Alexander'
'K\"ohler, Frank H.'
'Hess, Corinna R.'

_publ_section_title
;
 Six- and seven-coordinate Fe(ii) and Zn(ii) compounds ligated by
 unsymmetric xanthene-based ligands: characterization and magnetic
 properties
;
_journal_issue 5
_journal_name_full 'Inorganic Chemistry Frontiers'
_journal_page_first 616
_journal_paper_doi 10.1039/C5QI00298B
_journal_volume 3
_journal_year 2016
_chemical_formula_moiety 'C39 H46 Fe N6 O, 2(F6 P), 2(C2 H3 N)'
_chemical_formula_sum 'C43 H52 F12 Fe N8 O P2'
_chemical_formula_weight 1042.72
_space_group_IT_number 2
_space_group_name_Hall '-P 1'
_space_group_name_H-M_alt 'P -1'
_symmetry_cell_setting triclinic
_symmetry_Int_Tables_number 2
_symmetry_space_group_name_Hall '-P 1'
_symmetry_space_group_name_H-M 'P -1'
_atom_sites_solution_hydrogens mixed
_audit_update_record
;
2015-12-16 deposited with the CCDC.
2016-02-01 downloaded from the CCDC.
;
_cell_angle_alpha 76.579(5)
_cell_angle_beta 83.331(5)
_cell_angle_gamma 82.122(5)
_cell_formula_units_Z 2
_cell_length_a 11.8732(14)
_cell_length_b 12.7552(15)
_cell_length_c 16.3941(18)
_cell_measurement_reflns_used 9888
_cell_measurement_temperature 123
_cell_measurement_theta_max 26.4371
_cell_measurement_theta_min 2.2468
_cell_volume 2383.0(5)
_computing_cell_refinement 'SAINT (Bruker, 2012)'
_computing_data_collection 'APEX II Control Software (Bruker, 2013)'
_computing_data_reduction 'SAINT (Bruker, 2012)'
_computing_molecular_graphics 'PLATON (Spek, 2011)'
_computing_publication_material 'PLATON (Spek, 2011), enCIFer (Allen, 2014)'
_computing_structure_refinement 'SHELXL2014 (Sheldrick, 2014), SHELXLE (Huebschle, 2011)'
_computing_structure_solution 'SHELXS97 (Sheldrick, 1997)'
_diffrn_ambient_temperature 123
_diffrn_detector ' CCD plate '
_diffrn_detector_area_resol_mean 16
_diffrn_measured_fraction_theta_full 0.999
_diffrn_measured_fraction_theta_max 0.999
_diffrn_measurement_device ' \k-geometry diffractometer '
_diffrn_measurement_device_type ' Bruker APEX-II CCD '
_diffrn_measurement_method ' phi- and omega-rotation '
_diffrn_radiation_monochromator 'MONTEL optic'
_diffrn_radiation_probe x-ray
_diffrn_radiation_source 'rotating anode FR591'
_diffrn_radiation_type MoK\a
_diffrn_radiation_wavelength 0.71073
_diffrn_reflns_av_R_equivalents 0.0443
_diffrn_reflns_av_unetI/netI 0.0258
_diffrn_reflns_limit_h_max 14
_diffrn_reflns_limit_h_min -14
_diffrn_reflns_limit_k_max 15
_diffrn_reflns_limit_k_min -15
_diffrn_reflns_limit_l_max 19
_diffrn_reflns_limit_l_min -19
_diffrn_reflns_number 56160
_diffrn_reflns_reduction_process
;
;
_diffrn_reflns_theta_full 25.24
_diffrn_reflns_theta_max 25.35
_diffrn_reflns_theta_min 1.65
_exptl_absorpt_coefficient_mu 0.474
_exptl_absorpt_correction_T_max 0.7454
_exptl_absorpt_correction_T_min 0.6801
_exptl_absorpt_correction_type multi-scan
_exptl_absorpt_process_details 'SADABS, Bruker, 2008b'
_exptl_crystal_colour red-brown
_exptl_crystal_density_diffrn 1.453
_exptl_crystal_density_method 'Not Measured'
_exptl_crystal_description fragment
_exptl_crystal_F_000 1076
_exptl_crystal_size_max 0.433
_exptl_crystal_size_mid 0.322
_exptl_crystal_size_min 0.296
_refine_diff_density_max 0.736
_refine_diff_density_min -0.302
_refine_diff_density_rms 0.053
_refine_ls_extinction_method none
_refine_ls_goodness_of_fit_ref 1.042
_refine_ls_hydrogen_treatment mixed
_refine_ls_matrix_type full
_refine_ls_number_parameters 684
_refine_ls_number_reflns 8733
_refine_ls_number_restraints 85
_refine_ls_restrained_S_all 1.064
_refine_ls_R_factor_all 0.0372
_refine_ls_R_factor_gt 0.0340
_refine_ls_shift/su_max 0.001
_refine_ls_shift/su_mean 0.000
_refine_ls_structure_factor_coef Fsqd
_refine_ls_weighting_details 'W=1/[\S^2^(FO^2^)+(0.0394P)^2^+1.8661P] WHERE P=(FO^2^+2FC^2^)/3'
_refine_ls_weighting_scheme calc
_refine_ls_wR_factor_gt 0.0874
_refine_ls_wR_factor_ref 0.0900
_reflns_number_gt 8040
_reflns_number_total 8733
_reflns_threshold_expression I>2\s(I)
_cod_data_source_file c5qi00298b2.cif
_cod_data_source_block haaru1_0m
_cod_database_code 4349100

loop_
_symmetry_equiv_pos_site_id
_symmetry_equiv_pos_as_xyz
1 x,y,z
2 -x,-y,-z

loop_
_atom_site_label
_atom_site_type_symbol
_atom_site_fract_x
_atom_site_fract_y
_atom_site_fract_z
_atom_site_U_iso_or_equiv
_atom_site_adp_type
_atom_site_occupancy
_atom_site_site_symmetry_order
_atom_site_calc_flag
_atom_site_refinement_flags_posn
_atom_site_refinement_flags_adp
_atom_site_refinement_flags_occupancy
_atom_site_disorder_assembly
_atom_site_disorder_group
Fe1 Fe 0.41956(2) 0.21717(2) 0.31133(2) 0.01657(8) Uani 1 1 d . . . . .
O1 O 0.55044(10) 0.31342(9) 0.35614(7) 0.0184(2) Uani 1 1 d . . . . .
N1 N 0.28315(12) 0.10931(12) 0.36735(9) 0.0207(3) Uani 1 1 d . . . . .
N2 N 0.43350(11) 0.16960(11) 0.45088(9) 0.0167(3) Uani 1 1 d . . . . .
N3 N 0.49814(12) 0.34276(12) 0.19931(9) 0.0180(3) Uani 1 1 d D . . . .
H3A H 0.5311(17) 0.3046(16) 0.1633(12) 0.028(5) Uiso 1 1 d D . . . .
N4 N 0.30300(12) 0.36162(11) 0.30242(9) 0.0189(3) Uani 1 1 d . . . . .
N5 N 0.56703(13) 0.10244(12) 0.29633(9) 0.0216(3) Uani 1 1 d . . . . .
C1 C 0.19628(16) 0.08988(16) 0.33009(13) 0.0281(4) Uani 1 1 d . . . . .
H1 H 0.1861 0.1280 0.2739 0.034 Uiso 1 1 calc R U . . .
C2 C 0.12020(16) 0.01666(17) 0.36973(14) 0.0325(5) Uani 1 1 d . . . . .
H2 H 0.0581 0.0069 0.3416 0.039 Uiso 1 1 calc R U . . .
C3 C 0.13573(16) -0.04185(16) 0.45036(13) 0.0305(4) Uani 1 1 d . . . . .
H3 H 0.0869 -0.0950 0.4776 0.037 Uiso 1 1 calc R U . . .
C4 C 0.22387(16) -0.02175(15) 0.49081(12) 0.0257(4) Uani 1 1 d . . . . .
H4 H 0.2362 -0.0602 0.5466 0.031 Uiso 1 1 calc R U . . .
C5 C 0.29387(14) 0.05576(13) 0.44810(11) 0.0198(3) Uani 1 1 d . . . . .
C6 C 0.37875(14) 0.09022(13) 0.49048(11) 0.0185(3) Uani 1 1 d . . . . .
H6 H 0.3934 0.0546 0.5465 0.022 Uiso 1 1 calc R U . . .
C7 C 0.50775(14) 0.21431(13) 0.49186(10) 0.0161(3) Uani 1 1 d . . . . .
C8 C 0.51555(14) 0.19207(13) 0.57873(10) 0.0177(3) Uani 1 1 d . . . . .
H8 H 0.4706 0.1410 0.6149 0.021 Uiso 1 1 calc R U . . .
C9 C 0.58825(14) 0.24381(13) 0.61289(10) 0.0177(3) Uani 1 1 d . . . . .
C10 C 0.65426(14) 0.31696(13) 0.55731(10) 0.0185(3) Uani 1 1 d . . . . .
H10 H 0.7070 0.3499 0.5798 0.022 Uiso 1 1 calc R U . . .
C11 C 0.64665(14) 0.34394(13) 0.47072(10) 0.0164(3) Uani 1 1 d . . . . .
C12 C 0.57119(14) 0.29166(13) 0.44002(10) 0.0158(3) Uani 1 1 d . . . . .
C13 C 0.71232(14) 0.43199(13) 0.41395(10) 0.0174(3) Uani 1 1 d . . . . .
C14 C 0.69021(14) 0.44365(13) 0.32195(10) 0.0164(3) Uani 1 1 d . . . . .
C15 C 0.61045(14) 0.38814(13) 0.29912(10) 0.0159(3) Uani 1 1 d . . . . .
C16 C 0.58492(14) 0.40344(13) 0.21644(10) 0.0171(3) Uani 1 1 d . . . . .
C17 C 0.64276(15) 0.47438(14) 0.15368(11) 0.0205(4) Uani 1 1 d . . . . .
H17 H 0.6266 0.4839 0.0968 0.025 Uiso 1 1 calc R U . . .
C18 C 0.72433(14) 0.53205(14) 0.17274(11) 0.0208(4) Uani 1 1 d . . . . .
C19 C 0.74558(14) 0.51536(14) 0.25729(11) 0.0195(3) Uani 1 1 d . . . . .
H19 H 0.8002 0.5547 0.2713 0.023 Uiso 1 1 calc R U . . .
C20 C 0.59287(15) 0.22866(14) 0.70821(10) 0.0196(3) Uani 1 1 d . . . . .
C21 C 0.51240(19) 0.14820(16) 0.75841(11) 0.0313(4) Uani 1 1 d . . . . .
H21A H 0.4340 0.1743 0.7443 0.047 Uiso 1 1 calc R U . . .
H21B H 0.5168 0.1415 0.8188 0.047 Uiso 1 1 calc R U . . .
H21C H 0.5349 0.0772 0.7444 0.047 Uiso 1 1 calc R U . . .
C22 C 0.71445(17) 0.18718(17) 0.73236(12) 0.0309(4) Uani 1 1 d . . . . .
H22A H 0.7370 0.1158 0.7189 0.046 Uiso 1 1 calc R U . . .
H22B H 0.7171 0.1810 0.7928 0.046 Uiso 1 1 calc R U . . .
H22C H 0.7670 0.2381 0.7007 0.046 Uiso 1 1 calc R U . . .
C23 C 0.55581(16) 0.33843(15) 0.73229(11) 0.0253(4) Uani 1 1 d . . . . .
H23A H 0.6053 0.3918 0.7000 0.038 Uiso 1 1 calc R U . . .
H23B H 0.5619 0.3305 0.7926 0.038 Uiso 1 1 calc R U . . .
H23C H 0.4766 0.3630 0.7197 0.038 Uiso 1 1 calc R U . . .
C24 C 0.84096(15) 0.40322(15) 0.42423(11) 0.0234(4) Uani 1 1 d . . . . .
H24A H 0.8669 0.3331 0.4094 0.035 Uiso 1 1 calc R U . . .
H24B H 0.8548 0.3988 0.4828 0.035 Uiso 1 1 calc R U . . .
H24C H 0.8830 0.4594 0.3870 0.035 Uiso 1 1 calc R U . . .
C25 C 0.66901(15) 0.54065(14) 0.43962(11) 0.0215(4) Uani 1 1 d . . . . .
H25A H 0.7073 0.5991 0.4018 0.032 Uiso 1 1 calc R U . . .
H25B H 0.6858 0.5357 0.4976 0.032 Uiso 1 1 calc R U . . .
H25C H 0.5864 0.5561 0.4358 0.032 Uiso 1 1 calc R U . . .
C26 C 0.78764(16) 0.61469(16) 0.10546(11) 0.0277(4) Uani 1 1 d . . . . .
C27 C 0.91641(19) 0.5850(2) 0.10521(15) 0.0488(6) Uani 1 1 d . . . . .
H27A H 0.9374 0.5148 0.0894 0.073 Uiso 1 1 calc R U . . .
H27B H 0.9397 0.5800 0.1615 0.073 Uiso 1 1 calc R U . . .
H27C H 0.9550 0.6408 0.0646 0.073 Uiso 1 1 calc R U . . .
C28 C 0.7583(2) 0.72754(17) 0.12652(13) 0.0400(5) Uani 1 1 d . . . . .
H28A H 0.7996 0.7805 0.0849 0.060 Uiso 1 1 calc R U . . .
H28B H 0.7807 0.7246 0.1828 0.060 Uiso 1 1 calc R U . . .
H28C H 0.6760 0.7493 0.1252 0.060 Uiso 1 1 calc R U . . .
C29 C 0.7523(2) 0.62224(18) 0.01741(12) 0.0372(5) Uani 1 1 d . . . . .
H29A H 0.7930 0.6765 -0.0233 0.056 Uiso 1 1 calc R U . . .
H29B H 0.6699 0.6436 0.0166 0.056 Uiso 1 1 calc R U . . .
H29C H 0.7713 0.5515 0.0024 0.056 Uiso 1 1 calc R U . . .
C30 C 0.39852(15) 0.41404(14) 0.16238(11) 0.0214(4) Uani 1 1 d . . . . .
H30A H 0.3673 0.3789 0.1234 0.026 Uiso 1 1 calc R U . . .
H30B H 0.4237 0.4836 0.1296 0.026 Uiso 1 1 calc R U . . .
C31 C 0.30604(14) 0.43619(14) 0.22970(11) 0.0197(3) Uani 1 1 d . . . . .
C32 C 0.22703(16) 0.52788(15) 0.21593(12) 0.0271(4) Uani 1 1 d . . . . .
H32 H 0.2299 0.5787 0.1634 0.032 Uiso 1 1 calc R U . . .
C33 C 0.14423(16) 0.54421(16) 0.27962(13) 0.0306(4) Uani 1 1 d . . . . .
H33 H 0.0891 0.6063 0.2714 0.037 Uiso 1 1 calc R U . . .
C34 C 0.14255(15) 0.46888(16) 0.35575(12) 0.0274(4) Uani 1 1 d . . . . .
H34 H 0.0875 0.4793 0.4009 0.033 Uiso 1 1 calc R U . . .
C35 C 0.22242(15) 0.37849(15) 0.36460(11) 0.0229(4) Uani 1 1 d . . . . .
H35 H 0.2206 0.3262 0.4164 0.027 Uiso 1 1 calc R U . . .
C36 C 0.64400(16) 0.05641(15) 0.26728(11) 0.0235(4) Uani 1 1 d . . . . .
C37 C 0.74126(17) -0.00399(18) 0.22968(14) 0.0361(5) Uani 1 1 d . . . . .
H37A H 0.7230 -0.0143 0.1755 0.054 Uiso 1 1 calc R U . . .
H37B H 0.7585 -0.0749 0.2673 0.054 Uiso 1 1 calc R U . . .
H37C H 0.8077 0.0365 0.2209 0.054 Uiso 1 1 calc R U . . .
N6 N 0.37341(14) 0.16878(13) 0.19177(10) 0.0267(3) Uani 1 1 d . . . . .
C38 C 0.37268(17) 0.12969(15) 0.13601(12) 0.0280(4) Uani 1 1 d . . . . .
C39 C 0.3728(2) 0.07912(19) 0.06485(14) 0.0428(5) Uani 1 1 d . . . . .
H39A H 0.2983 0.0976 0.0419 0.064 Uiso 1 1 calc R U . . .
H39B H 0.3880 0.0002 0.0836 0.064 Uiso 1 1 calc R U . . .
H39C H 0.4323 0.1056 0.0212 0.064 Uiso 1 1 calc R U . . .
N7 N 0.8414(2) 0.1704(2) 0.31488(16) 0.0629(6) Uani 1 1 d . . . . .
C40 C 0.8906(3) 0.2255(2) 0.2626(2) 0.0582(7) Uani 1 1 d . . . . .
C41 C 0.9494(4) 0.2940(3) 0.1956(3) 0.127(2) Uani 1 1 d . . . . .
H41A H 0.9988 0.2498 0.1612 0.190 Uiso 1 1 calc R U . . .
H41B H 0.9961 0.3362 0.2184 0.190 Uiso 1 1 calc R U . . .
H41C H 0.8941 0.3434 0.1608 0.190 Uiso 1 1 calc R U . . .
N8 N 0.0983(3) 1.0776(3) 0.1336(2) 0.0911(10) Uani 1 1 d . . . . .
C42 C 0.0607(2) 1.0015(3) 0.13073(19) 0.0645(8) Uani 1 1 d . . . . .
C43 C 0.0141(3) 0.9059(3) 0.1291(2) 0.0837(11) Uani 1 1 d . . . . .
H43A H 0.0696 0.8602 0.0996 0.126 Uiso 1 1 calc R U . . .
H43B H -0.0557 0.9251 0.0997 0.126 Uiso 1 1 calc R U . . .
H43C H -0.0041 0.8662 0.1869 0.126 Uiso 1 1 calc R U . . .
P1 P 0.08246(4) 0.24203(4) 0.60176(3) 0.02422(12) Uani 1 1 d . . . . .
F1 F 0.21829(10) 0.21901(10) 0.58847(9) 0.0446(3) Uani 1 1 d . . . . .
F2 F -0.05280(10) 0.26487(12) 0.61506(8) 0.0437(3) Uani 1 1 d . . . . .
F3 F 0.07659(13) 0.11816(11) 0.64793(10) 0.0586(4) Uani 1 1 d . . . . .
F4 F 0.09473(11) 0.27288(12) 0.68947(8) 0.0471(3) Uani 1 1 d . . . . .
F5 F 0.08834(11) 0.36542(9) 0.55515(8) 0.0402(3) Uani 1 1 d . . . . .
F6 F 0.07123(11) 0.21225(10) 0.51389(8) 0.0405(3) Uani 1 1 d . . . . .
P2 P 0.3125(5) 0.7816(3) -0.0098(4) 0.0376(9) Uani 0.522(4) 1 d D . P A 1
F7 F 0.3953(2) 0.8240(3) -0.08988(16) 0.0575(10) Uani 0.522(4) 1 d D . P A 1
F8 F 0.2263(4) 0.7428(3) 0.0695(2) 0.0759(13) Uani 0.522(4) 1 d D . P A 1
F9 F 0.3771(5) 0.6630(3) -0.0003(2) 0.0736(14) Uani 0.522(4) 1 d D . P A 1
F10 F 0.2312(4) 0.7579(3) -0.0719(3) 0.0816(14) Uani 0.522(4) 1 d D . P A 1
F11 F 0.2469(4) 0.9016(2) -0.0185(2) 0.0587(11) Uani 0.522(4) 1 d D . P A 1
F12 F 0.3942(4) 0.8103(3) 0.0505(2) 0.0616(10) Uani 0.522(4) 1 d D . P A 1
P2A P 0.3044(5) 0.7861(4) -0.0216(4) 0.0423(11) Uani 0.478(4) 1 d D U P A 2
F7A F 0.4286(4) 0.7152(4) -0.0202(3) 0.0708(13) Uani 0.478(4) 1 d D U P A 2
F8A F 0.1878(4) 0.8603(5) -0.0295(3) 0.0913(17) Uani 0.478(4) 1 d D U P A 2
F9A F 0.2445(5) 0.6796(4) 0.0095(3) 0.1099(19) Uani 0.478(4) 1 d D U P A 2
F10A F 0.3023(3) 0.7759(2) -0.11533(17) 0.0419(8) Uani 0.478(4) 1 d D U P A 2
F11A F 0.3705(4) 0.8919(3) -0.0571(3) 0.0804(14) Uani 0.478(4) 1 d D U P A 2
F12A F 0.3107(7) 0.7922(6) 0.0720(3) 0.117(2) Uani 0.478(4) 1 d D U P A 2

loop_
_atom_site_aniso_label
_atom_site_aniso_U_11
_atom_site_aniso_U_22
_atom_site_aniso_U_33
_atom_site_aniso_U_23
_atom_site_aniso_U_13
_atom_site_aniso_U_12
Fe1 0.01716(13) 0.01679(13) 0.01736(13) -0.00576(9) -0.00310(9) -0.00265(9)
O1 0.0219(6) 0.0211(6) 0.0137(6) -0.0019(5) -0.0049(5) -0.0088(5)
N1 0.0184(7) 0.0211(7) 0.0256(8) -0.0104(6) -0.0026(6) -0.0029(6)
N2 0.0156(7) 0.0165(7) 0.0194(7) -0.0071(6) -0.0014(5) -0.0016(5)
N3 0.0187(7) 0.0214(7) 0.0165(7) -0.0085(6) -0.0032(6) -0.0023(6)
N4 0.0177(7) 0.0199(7) 0.0211(7) -0.0069(6) -0.0041(6) -0.0030(6)
N5 0.0228(8) 0.0207(7) 0.0213(7) -0.0050(6) -0.0021(6) -0.0014(6)
C1 0.0233(9) 0.0337(10) 0.0323(10) -0.0140(8) -0.0050(8) -0.0068(8)
C2 0.0221(10) 0.0390(11) 0.0446(12) -0.0223(10) -0.0034(8) -0.0091(8)
C3 0.0245(10) 0.0285(10) 0.0438(12) -0.0185(9) 0.0083(8) -0.0127(8)
C4 0.0250(9) 0.0221(9) 0.0319(10) -0.0106(8) 0.0032(8) -0.0066(7)
C5 0.0190(8) 0.0171(8) 0.0252(9) -0.0098(7) 0.0011(7) -0.0019(7)
C6 0.0199(8) 0.0170(8) 0.0189(8) -0.0056(6) -0.0014(7) -0.0007(7)
C7 0.0158(8) 0.0147(8) 0.0192(8) -0.0063(6) -0.0034(6) -0.0001(6)
C8 0.0197(8) 0.0157(8) 0.0174(8) -0.0032(6) -0.0008(6) -0.0028(6)
C9 0.0192(8) 0.0173(8) 0.0172(8) -0.0054(6) -0.0040(6) 0.0010(6)
C10 0.0187(8) 0.0181(8) 0.0207(8) -0.0060(7) -0.0056(7) -0.0024(7)
C11 0.0159(8) 0.0160(8) 0.0178(8) -0.0043(6) -0.0038(6) 0.0001(6)
C12 0.0171(8) 0.0161(8) 0.0143(8) -0.0043(6) -0.0032(6) 0.0005(6)
C13 0.0179(8) 0.0182(8) 0.0177(8) -0.0039(6) -0.0048(6) -0.0049(6)
C14 0.0155(8) 0.0163(8) 0.0181(8) -0.0051(6) -0.0038(6) 0.0006(6)
C15 0.0161(8) 0.0150(8) 0.0163(8) -0.0032(6) -0.0010(6) -0.0013(6)
C16 0.0156(8) 0.0179(8) 0.0190(8) -0.0072(6) -0.0026(6) 0.0000(6)
C17 0.0210(9) 0.0251(9) 0.0159(8) -0.0061(7) -0.0016(7) -0.0016(7)
C18 0.0184(8) 0.0233(9) 0.0200(8) -0.0040(7) -0.0005(7) -0.0025(7)
C19 0.0167(8) 0.0216(9) 0.0212(8) -0.0047(7) -0.0031(7) -0.0044(7)
C20 0.0237(9) 0.0200(8) 0.0157(8) -0.0046(7) -0.0038(7) -0.0017(7)
C21 0.0451(12) 0.0336(11) 0.0175(9) -0.0045(8) -0.0015(8) -0.0154(9)
C22 0.0303(10) 0.0397(11) 0.0202(9) -0.0061(8) -0.0070(8) 0.0080(9)
C23 0.0308(10) 0.0257(9) 0.0211(9) -0.0089(7) -0.0053(7) 0.0000(8)
C24 0.0188(9) 0.0287(9) 0.0235(9) -0.0031(7) -0.0059(7) -0.0060(7)
C25 0.0267(9) 0.0198(9) 0.0198(8) -0.0053(7) -0.0043(7) -0.0053(7)
C26 0.0270(10) 0.0353(11) 0.0200(9) -0.0002(8) -0.0010(7) -0.0114(8)
C27 0.0300(12) 0.0672(16) 0.0401(13) 0.0110(11) 0.0025(10) -0.0171(11)
C28 0.0600(15) 0.0333(11) 0.0270(10) 0.0017(9) -0.0049(10) -0.0197(10)
C29 0.0472(13) 0.0440(12) 0.0208(10) -0.0014(9) 0.0011(9) -0.0195(10)
C30 0.0217(9) 0.0249(9) 0.0184(8) -0.0030(7) -0.0074(7) -0.0040(7)
C31 0.0188(8) 0.0216(9) 0.0221(9) -0.0065(7) -0.0085(7) -0.0050(7)
C32 0.0263(10) 0.0240(9) 0.0312(10) -0.0033(8) -0.0106(8) -0.0018(8)
C33 0.0223(10) 0.0261(10) 0.0454(12) -0.0124(9) -0.0108(8) 0.0044(8)
C34 0.0180(9) 0.0330(10) 0.0349(10) -0.0164(8) -0.0016(8) -0.0010(8)
C35 0.0204(9) 0.0261(9) 0.0241(9) -0.0090(7) -0.0010(7) -0.0041(7)
C36 0.0261(10) 0.0231(9) 0.0202(9) -0.0009(7) -0.0055(7) -0.0026(8)
C37 0.0280(11) 0.0388(12) 0.0398(12) -0.0126(9) 0.0014(9) 0.0056(9)
N6 0.0282(8) 0.0273(8) 0.0278(8) -0.0093(7) -0.0055(7) -0.0056(7)
C38 0.0311(10) 0.0255(10) 0.0293(10) -0.0067(8) -0.0091(8) -0.0028(8)
C39 0.0605(15) 0.0411(12) 0.0342(11) -0.0195(10) -0.0131(11) -0.0044(11)
N7 0.0770(17) 0.0552(14) 0.0582(14) -0.0102(12) -0.0076(13) -0.0154(13)
C40 0.0620(17) 0.0330(13) 0.0744(19) -0.0110(13) 0.0039(15) 0.0027(12)
C41 0.117(3) 0.051(2) 0.172(5) 0.007(2) 0.072(3) 0.004(2)
N8 0.073(2) 0.095(2) 0.115(3) -0.047(2) -0.0203(18) 0.0050(17)
C42 0.0429(15) 0.094(2) 0.0623(18) -0.0350(17) -0.0003(13) 0.0009(16)
C43 0.066(2) 0.102(3) 0.087(2) -0.042(2) 0.0367(18) -0.0222(19)
P1 0.0183(2) 0.0235(2) 0.0319(3) -0.0070(2) -0.00085(19) -0.00525(18)
F1 0.0192(6) 0.0400(7) 0.0808(10) -0.0282(7) -0.0010(6) -0.0018(5)
F2 0.0200(6) 0.0717(9) 0.0408(7) -0.0158(6) -0.0006(5) -0.0050(6)
F3 0.0573(9) 0.0362(7) 0.0793(10) 0.0187(7) -0.0345(8) -0.0245(7)
F4 0.0395(7) 0.0726(10) 0.0347(7) -0.0196(7) -0.0087(6) -0.0074(7)
F5 0.0472(7) 0.0249(6) 0.0501(7) -0.0056(5) -0.0117(6) -0.0085(5)
F6 0.0407(7) 0.0440(7) 0.0449(7) -0.0241(6) 0.0003(6) -0.0115(6)
P2 0.0644(19) 0.0281(12) 0.0207(14) -0.0078(8) -0.0016(10) -0.0044(11)
F7 0.0556(18) 0.077(2) 0.0297(14) -0.0047(14) 0.0118(12) 0.0030(15)
F8 0.090(3) 0.061(2) 0.058(2) 0.0151(17) 0.0210(19) -0.0136(19)
F9 0.130(4) 0.0352(19) 0.053(2) -0.0183(16) -0.022(2) 0.026(2)
F10 0.094(3) 0.083(3) 0.082(3) -0.022(2) -0.040(3) -0.026(2)
F11 0.089(3) 0.0359(16) 0.0401(17) -0.0070(12) 0.0122(18) 0.0120(16)
F12 0.086(3) 0.070(2) 0.0360(17) -0.0167(14) -0.0136(17) -0.018(2)
P2A 0.0474(15) 0.0534(18) 0.0210(16) -0.0113(10) 0.0020(11) 0.0134(11)
F7A 0.084(3) 0.070(3) 0.056(2) -0.017(2) -0.029(2) 0.026(2)
F8A 0.070(3) 0.129(4) 0.059(2) -0.028(3) 0.013(2) 0.042(3)
F9A 0.137(4) 0.103(3) 0.070(3) 0.034(3) 0.005(3) -0.050(3)
F10A 0.056(2) 0.0403(16) 0.0271(14) -0.0093(11) 0.0007(13) 0.0032(13)
F11A 0.097(3) 0.054(2) 0.101(3) -0.020(2) -0.045(2) -0.009(2)
F12A 0.161(6) 0.153(5) 0.039(2) -0.049(3) -0.022(3) 0.042(5)

loop_
_atom_type_symbol
_atom_type_description
_atom_type_scat_dispersion_real
_atom_type_scat_dispersion_imag
_atom_type_scat_source
C C 0.0033 0.0016 ' International Tables Vol C Tables 4.2.6.8 and 6.1.1.4'
H H 0.0000 0.0000 ' International Tables Vol C Tables 4.2.6.8 and 6.1.1.4'
F F 0.0171 0.0103 ' International Tables Vol C Tables 4.2.6.8 and 6.1.1.4'
Fe Fe 0.3463 0.8444 ' International Tables Vol C Tables 4.2.6.8 and 6.1.1.4'
N N 0.0061 0.0033 ' International Tables Vol C Tables 4.2.6.8 and 6.1.1.4'
O O 0.0106 0.0060 ' International Tables Vol C Tables 4.2.6.8 and 6.1.1.4'
P P 0.1023 0.0942 ' International Tables Vol C Tables 4.2.6.8 and 6.1.1.4'

loop_
_geom_angle_atom_site_label_1
_geom_angle_atom_site_label_2
_geom_angle_atom_site_label_3
_geom_angle
N4 Fe1 N5 163.74(6)
N4 Fe1 N1 93.07(5)
N5 Fe1 N1 102.60(5)
N4 Fe1 N2 100.77(5)
N5 Fe1 N2 88.17(5)
N1 Fe1 N2 72.71(5)
N4 Fe1 N6 97.02(5)
N5 Fe1 N6 81.91(6)
N1 Fe1 N6 79.18(5)
N2 Fe1 N6 147.31(5)
N4 Fe1 N3 74.88(5)
N5 Fe1 N3 89.20(5)
N1 Fe1 N3 150.44(5)
N2 Fe1 N3 135.44(5)
N6 Fe1 N3 75.75(5)
N4 Fe1 O1 86.71(5)
N5 Fe1 O1 84.27(5)
N1 Fe1 O1 139.14(5)
N2 Fe1 O1 67.26(4)
N6 Fe1 O1 141.44(5)
N3 Fe1 O1 68.22(4)
C15 O1 C12 118.73(12)
C15 O1 Fe1 121.16(9)
C12 O1 Fe1 120.05(9)
C1 N1 C5 117.16(15)
C1 N1 Fe1 128.02(13)
C5 N1 Fe1 114.79(11)
C6 N2 C7 121.27(14)
C6 N2 Fe1 115.35(11)
C7 N2 Fe1 122.97(10)
C16 N3 C30 112.88(13)
C16 N3 Fe1 117.94(10)
C30 N3 Fe1 104.95(10)
C16 N3 H3A 106.5(14)
C30 N3 H3A 109.0(14)
Fe1 N3 H3A 105.1(14)
C31 N4 C35 118.61(15)
C31 N4 Fe1 118.22(11)
C35 N4 Fe1 123.06(12)
C36 N5 Fe1 162.09(14)
N1 C1 C2 123.04(19)
N1 C1 H1 118.5
C2 C1 H1 118.5
C3 C2 C1 119.26(18)
C3 C2 H2 120.4
C1 C2 H2 120.4
C2 C3 C4 118.73(17)
C2 C3 H3 120.6
C4 C3 H3 120.6
C3 C4 C5 118.59(18)
C3 C4 H4 120.7
C5 C4 H4 120.7
N1 C5 C4 123.07(16)
N1 C5 C6 115.62(15)
C4 C5 C6 121.16(16)
N2 C6 C5 118.87(15)
N2 C6 H6 120.6
C5 C6 H6 120.6
C12 C7 C8 118.96(15)
C12 C7 N2 115.50(14)
C8 C7 N2 125.40(15)
C9 C8 C7 120.79(15)
C9 C8 H8 119.6
C7 C8 H8 119.6
C8 C9 C10 117.73(15)
C8 C9 C20 122.62(15)
C10 C9 C20 119.55(15)
C11 C10 C9 123.34(15)
C11 C10 H10 118.3
C9 C10 H10 118.3
C12 C11 C10 116.59(15)
C12 C11 C13 122.13(14)
C10 C11 C13 121.16(14)
O1 C12 C11 123.33(14)
O1 C12 C7 114.18(14)
C11 C12 C7 122.47(15)
C11 C13 C14 110.27(13)
C11 C13 C24 109.70(13)
C14 C13 C24 109.93(14)
C11 C13 C25 108.23(13)
C14 C13 C25 108.42(13)
C24 C13 C25 110.26(14)
C15 C14 C19 116.81(15)
C15 C14 C13 122.00(14)
C19 C14 C13 121.11(14)
O1 C15 C16 114.52(14)
O1 C15 C14 123.20(14)
C16 C15 C14 122.28(15)
C17 C16 C15 119.28(15)
C17 C16 N3 122.73(15)
C15 C16 N3 118.00(14)
C16 C17 C18 121.03(15)
C16 C17 H17 119.5
C18 C17 H17 119.5
C17 C18 C19 117.56(15)
C17 C18 C26 122.79(15)
C19 C18 C26 119.62(15)
C14 C19 C18 123.03(16)
C14 C19 H19 118.5
C18 C19 H19 118.5
C21 C20 C22 108.56(15)
C21 C20 C23 108.00(15)
C22 C20 C23 109.49(15)
C21 C20 C9 111.80(14)
C22 C20 C9 110.20(14)
C23 C20 C9 108.73(14)
C20 C21 H21A 109.5
C20 C21 H21B 109.5
H21A C21 H21B 109.5
C20 C21 H21C 109.5
H21A C21 H21C 109.5
H21B C21 H21C 109.5
C20 C22 H22A 109.5
C20 C22 H22B 109.5
H22A C22 H22B 109.5
C20 C22 H22C 109.5
H22A C22 H22C 109.5
H22B C22 H22C 109.5
C20 C23 H23A 109.5
C20 C23 H23B 109.5
H23A C23 H23B 109.5
C20 C23 H23C 109.5
H23A C23 H23C 109.5
H23B C23 H23C 109.5
C13 C24 H24A 109.5
C13 C24 H24B 109.5
H24A C24 H24B 109.5
C13 C24 H24C 109.5
H24A C24 H24C 109.5
H24B C24 H24C 109.5
C13 C25 H25A 109.5
C13 C25 H25B 109.5
H25A C25 H25B 109.5
C13 C25 H25C 109.5
H25A C25 H25C 109.5
H25B C25 H25C 109.5
C27 C26 C29 109.03(18)
C27 C26 C18 110.84(16)
C29 C26 C18 111.88(15)
C27 C26 C28 108.11(19)
C29 C26 C28 108.15(17)
C18 C26 C28 108.72(16)
C26 C27 H27A 109.5
C26 C27 H27B 109.5
H27A C27 H27B 109.5
C26 C27 H27C 109.5
H27A C27 H27C 109.5
H27B C27 H27C 109.5
C26 C28 H28A 109.5
C26 C28 H28B 109.5
H28A C28 H28B 109.5
C26 C28 H28C 109.5
H28A C28 H28C 109.5
H28B C28 H28C 109.5
C26 C29 H29A 109.5
C26 C29 H29B 109.5
H29A C29 H29B 109.5
C26 C29 H29C 109.5
H29A C29 H29C 109.5
H29B C29 H29C 109.5
N3 C30 C31 111.53(13)
N3 C30 H30A 109.3
C31 C30 H30A 109.3
N3 C30 H30B 109.3
C31 C30 H30B 109.3
H30A C30 H30B 108.0
N4 C31 C32 122.00(16)
N4 C31 C30 116.57(15)
C32 C31 C30 121.42(16)
C33 C32 C31 119.06(18)
C33 C32 H32 120.5
C31 C32 H32 120.5
C32 C33 C34 119.19(17)
C32 C33 H33 120.4
C34 C33 H33 120.4
C35 C34 C33 118.69(17)
C35 C34 H34 120.7
C33 C34 H34 120.7
N4 C35 C34 122.42(17)
N4 C35 H35 118.8
C34 C35 H35 118.8
N5 C36 C37 178.9(2)
C36 C37 H37A 109.5
C36 C37 H37B 109.5
H37A C37 H37B 109.5
C36 C37 H37C 109.5
H37A C37 H37C 109.5
H37B C37 H37C 109.5
C38 N6 Fe1 164.66(15)
N6 C38 C39 179.4(2)
C38 C39 H39A 109.5
C38 C39 H39B 109.5
H39A C39 H39B 109.5
C38 C39 H39C 109.5
H39A C39 H39C 109.5
H39B C39 H39C 109.5
N7 C40 C41 178.1(4)
C40 C41 H41A 109.5
C40 C41 H41B 109.5
H41A C41 H41B 109.5
C40 C41 H41C 109.5
H41A C41 H41C 109.5
H41B C41 H41C 109.5
N8 C42 C43 178.7(4)
C42 C43 H43A 109.5
C42 C43 H43B 109.5
H43A C43 H43B 109.5
C42 C43 H43C 109.5
H43A C43 H43C 109.5
H43B C43 H43C 109.5
F5 P1 F2 89.81(7)
F5 P1 F3 179.65(8)
F2 P1 F3 90.23(8)
F5 P1 F6 89.95(7)
F2 P1 F6 89.64(7)
F3 P1 F6 89.71(8)
F5 P1 F1 90.23(7)
F2 P1 F1 179.95(11)
F3 P1 F1 89.73(8)
F6 P1 F1 90.39(7)
F5 P1 F4 89.55(7)
F2 P1 F4 90.76(7)
F3 P1 F4 90.80(8)
F6 P1 F4 179.35(8)
F1 P1 F4 89.22(7)
F9 P2 F7 90.8(3)
F9 P2 F10 90.8(3)
F7 P2 F10 87.5(4)
F9 P2 F8 91.2(3)
F7 P2 F8 177.9(4)
F10 P2 F8 91.8(4)
F9 P2 F12 91.1(4)
F7 P2 F12 91.1(3)
F10 P2 F12 177.7(4)
F8 P2 F12 89.6(4)
F9 P2 F11 179.5(5)
F7 P2 F11 89.6(3)
F10 P2 F11 89.6(4)
F8 P2 F11 88.5(3)
F12 P2 F11 88.6(3)
F12A P2A F8A 93.4(4)
F12A P2A F9A 89.8(5)
F8A P2A F9A 92.8(4)
F12A P2A F10A 177.6(5)
F8A P2A F10A 88.9(4)
F9A P2A F10A 89.5(4)
F12A P2A F11A 92.3(5)
F8A P2A F11A 89.4(4)
F9A P2A F11A 176.8(5)
F10A P2A F11A 88.3(4)
F12A P2A F7A 89.5(4)
F8A P2A F7A 175.6(5)
F9A P2A F7A 90.5(4)
F10A P2A F7A 88.2(3)
F11A P2A F7A 87.1(4)

loop_
_geom_bond_atom_site_label_1
_geom_bond_atom_site_label_2
_geom_bond_distance
Fe1 N4 2.1342(14)
Fe1 N5 2.1523(15)
Fe1 N1 2.2446(15)
Fe1 N2 2.2463(14)
Fe1 N6 2.3295(16)
Fe1 N3 2.3357(14)
Fe1 O1 2.3809(11)
O1 C15 1.3812(19)
O1 C12 1.3826(19)
N1 C1 1.336(2)
N1 C5 1.353(2)
N2 C6 1.283(2)
N2 C7 1.417(2)
N3 C16 1.458(2)
N3 C30 1.486(2)
N3 H3A 0.875(15)
N4 C31 1.342(2)
N4 C35 1.349(2)
N5 C36 1.135(2)
C1 C2 1.387(3)
C1 H1 0.9500
C2 C3 1.378(3)
C2 H2 0.9500
C3 C4 1.384(3)
C3 H3 0.9500
C4 C5 1.388(2)
C4 H4 0.9500
C5 C6 1.455(2)
C6 H6 0.9500
C7 C12 1.389(2)
C7 C8 1.398(2)
C8 C9 1.391(2)
C8 H8 0.9500
C9 C10 1.398(2)
C9 C20 1.536(2)
C10 C11 1.391(2)
C10 H10 0.9500
C11 C12 1.387(2)
C11 C13 1.524(2)
C13 C14 1.531(2)
C13 C24 1.541(2)
C13 C25 1.545(2)
C14 C15 1.388(2)
C14 C19 1.395(2)
C15 C16 1.387(2)
C16 C17 1.387(2)
C17 C18 1.396(2)
C17 H17 0.9500
C18 C19 1.400(2)
C18 C26 1.542(2)
C19 H19 0.9500
C20 C21 1.529(2)
C20 C22 1.532(3)
C20 C23 1.535(2)
C21 H21A 0.9800
C21 H21B 0.9800
C21 H21C 0.9800
C22 H22A 0.9800
C22 H22B 0.9800
C22 H22C 0.9800
C23 H23A 0.9800
C23 H23B 0.9800
C23 H23C 0.9800
C24 H24A 0.9800
C24 H24B 0.9800
C24 H24C 0.9800
C25 H25A 0.9800
C25 H25B 0.9800
C25 H25C 0.9800
C26 C27 1.524(3)
C26 C29 1.528(3)
C26 C28 1.542(3)
C27 H27A 0.9800
C27 H27B 0.9800
C27 H27C 0.9800
C28 H28A 0.9800
C28 H28B 0.9800
C28 H28C 0.9800
C29 H29A 0.9800
C29 H29B 0.9800
C29 H29C 0.9800
C30 C31 1.511(2)
C30 H30A 0.9900
C30 H30B 0.9900
C31 C32 1.387(3)
C32 C33 1.381(3)
C32 H32 0.9500
C33 C34 1.387(3)
C33 H33 0.9500
C34 C35 1.380(3)
C34 H34 0.9500
C35 H35 0.9500
C36 C37 1.455(3)
C37 H37A 0.9800
C37 H37B 0.9800
C37 H37C 0.9800
N6 C38 1.140(2)
C38 C39 1.458(3)
C39 H39A 0.9800
C39 H39B 0.9800
C39 H39C 0.9800
N7 C40 1.134(4)
C40 C41 1.415(4)
C41 H41A 0.9800
C41 H41B 0.9800
C41 H41C 0.9800
N8 C42 1.136(4)
C42 C43 1.413(5)
C43 H43A 0.9800
C43 H43B 0.9800
C43 H43C 0.9800
P1 F5 1.5890(12)
P1 F2 1.5910(12)
P1 F3 1.5928(13)
P1 F6 1.5967(13)
P1 F1 1.5979(12)
P1 F4 1.6034(13)
P2 F9 1.581(5)
P2 F7 1.581(6)
P2 F10 1.584(6)
P2 F8 1.584(6)
P2 F12 1.594(6)
P2 F11 1.602(5)
P2A F12A 1.566(7)
P2A F8A 1.567(7)
P2A F9A 1.572(7)
P2A F10A 1.575(7)
P2A F11A 1.611(6)
P2A F7A 1.620(6)

loop_
_geom_torsion_atom_site_label_1
_geom_torsion_atom_site_label_2
_geom_torsion_atom_site_label_3
_geom_torsion_atom_site_label_4
_geom_torsion
C5 N1 C1 C2 -1.5(3)
Fe1 N1 C1 C2 176.34(14)
N1 C1 C2 C3 -2.0(3)
C1 C2 C3 C4 3.1(3)
C2 C3 C4 C5 -0.7(3)
C1 N1 C5 C4 4.1(2)
Fe1 N1 C5 C4 -174.06(13)
C1 N1 C5 C6 -171.46(15)
Fe1 N1 C5 C6 10.40(18)
C3 C4 C5 N1 -3.0(3)
C3 C4 C5 C6 172.29(16)
C7 N2 C6 C5 172.97(14)
Fe1 N2 C6 C5 -14.16(19)
N1 C5 C6 N2 2.5(2)
C4 C5 C6 N2 -173.11(16)
C6 N2 C7 C12 173.23(15)
Fe1 N2 C7 C12 0.92(19)
C6 N2 C7 C8 -11.3(2)
Fe1 N2 C7 C8 176.43(12)
C12 C7 C8 C9 -2.0(2)
N2 C7 C8 C9 -177.39(15)
C7 C8 C9 C10 -1.1(2)
C7 C8 C9 C20 175.15(15)
C8 C9 C10 C11 3.1(2)
C20 C9 C10 C11 -173.22(15)
C9 C10 C11 C12 -1.9(2)
C9 C10 C11 C13 174.18(15)
C15 O1 C12 C11 2.3(2)
Fe1 O1 C12 C11 179.64(12)
C15 O1 C12 C7 -179.10(14)
Fe1 O1 C12 C7 -1.81(18)
C10 C11 C12 O1 176.99(14)
C13 C11 C12 O1 1.0(2)
C10 C11 C12 C7 -1.4(2)
C13 C11 C12 C7 -177.47(15)
C8 C7 C12 O1 -175.20(14)
N2 C7 C12 O1 0.6(2)
C8 C7 C12 C11 3.4(2)
N2 C7 C12 C11 179.19(14)
C12 C11 C13 C14 -5.1(2)
C10 C11 C13 C14 179.02(14)
C12 C11 C13 C24 -126.34(16)
C10 C11 C13 C24 57.8(2)
C12 C11 C13 C25 113.32(17)
C10 C11 C13 C25 -62.53(19)
C11 C13 C14 C15 6.7(2)
C24 C13 C14 C15 127.78(16)
C25 C13 C14 C15 -111.62(17)
C11 C13 C14 C19 -176.66(15)
C24 C13 C14 C19 -55.6(2)
C25 C13 C14 C19 65.01(19)
C12 O1 C15 C16 179.18(14)
Fe1 O1 C15 C16 1.92(18)
C12 O1 C15 C14 -0.7(2)
Fe1 O1 C15 C14 -177.91(12)
C19 C14 C15 O1 178.95(14)
C13 C14 C15 O1 -4.3(2)
C19 C14 C15 C16 -0.9(2)
C13 C14 C15 C16 175.90(15)
O1 C15 C16 C17 -178.12(14)
C14 C15 C16 C17 1.7(2)
O1 C15 C16 N3 1.4(2)
C14 C15 C16 N3 -178.79(15)
C30 N3 C16 C17 -61.8(2)
Fe1 N3 C16 C17 175.43(12)
C30 N3 C16 C15 118.70(16)
Fe1 N3 C16 C15 -4.04(19)
C15 C16 C17 C18 -1.3(3)
N3 C16 C17 C18 179.20(15)
C16 C17 C18 C19 0.2(3)
C16 C17 C18 C26 -177.80(16)
C15 C14 C19 C18 -0.4(2)
C13 C14 C19 C18 -177.17(16)
C17 C18 C19 C14 0.7(3)
C26 C18 C19 C14 178.75(16)
C8 C9 C20 C21 2.1(2)
C10 C9 C20 C21 178.27(16)
C8 C9 C20 C22 122.93(18)
C10 C9 C20 C22 -60.9(2)
C8 C9 C20 C23 -117.06(18)
C10 C9 C20 C23 59.1(2)
C17 C18 C26 C27 -123.5(2)
C19 C18 C26 C27 58.6(2)
C17 C18 C26 C29 -1.5(3)
C19 C18 C26 C29 -179.45(17)
C17 C18 C26 C28 117.85(19)
C19 C18 C26 C28 -60.1(2)
C16 N3 C30 C31 -91.59(16)
Fe1 N3 C30 C31 38.14(15)
C35 N4 C31 C32 -1.9(2)
Fe1 N4 C31 C32 174.31(13)
C35 N4 C31 C30 179.45(15)
Fe1 N4 C31 C30 -4.30(19)
N3 C30 C31 N4 -25.5(2)
N3 C30 C31 C32 155.88(15)
N4 C31 C32 C33 1.5(3)
C30 C31 C32 C33 180.00(16)
C31 C32 C33 C34 0.3(3)
C32 C33 C34 C35 -1.5(3)
C31 N4 C35 C34 0.7(3)
Fe1 N4 C35 C34 -175.38(13)
C33 C34 C35 N4 1.0(3)
